data_4075174
loop_
_publ_author_name
'Pineda, Leslie W.'
'Jancik, Vojtech'
'Colunga-Valladares, Juan F.'
'Roesky, Herbert W.'
'Hofmeister, Anja'
'Magull, J\"org'

_publ_section_title
;
 Lewis Base Character of Hydroxygermylenes for the Preparation of
 Heterobimetallic LGe(OH)M Systems (M = Fe, Mn, L = HC[(CMe)(NAr)]2, Ar =
 2,6-iPr2C6H3)
;
_journal_issue 9
_journal_name_full Organometallics
_journal_page_first 2381
_journal_paper_doi 10.1021/om0600893
_journal_volume 25
_journal_year 2006
_chemical_formula_moiety 'C33 H42 Fe Ge N2 O5'
_chemical_formula_sum 'C33 H42 Fe Ge N2 O5'
_chemical_formula_weight 675.13
_chemical_name_systematic
; 
 ? 
;
_space_group_IT_number 14
_symmetry_cell_setting monoclinic
_symmetry_space_group_name_Hall '-P 2yn'
_symmetry_space_group_name_H-M 'P 1 21/n 1'
_atom_sites_solution_hydrogens geom
_atom_sites_solution_primary direct
_atom_sites_solution_secondary difmap
_audit_creation_method SHELXL-97
_cell_angle_alpha 90.00
_cell_angle_beta 96.42(1)
_cell_angle_gamma 90.00
_cell_formula_units_Z 4
_cell_length_a 16.004(1)
_cell_length_b 9.874(1)
_cell_length_c 20.379(1)
_cell_measurement_temperature 133(2)
_cell_volume 3200.2(4)
_computing_structure_refinement 'SHELXL-97 (Sheldrick, 1997)'
_computing_structure_solution 'SHELXS-97 (Sheldrick, 1990)'
_diffrn_ambient_temperature 133(2)
_diffrn_measured_fraction_theta_full 0.987
_diffrn_measured_fraction_theta_max 0.987
_diffrn_radiation_monochromator graphite
_diffrn_radiation_source 'fine-focus sealed tube'
_diffrn_radiation_type MoK\a
_diffrn_radiation_wavelength 0.71073
_diffrn_reflns_av_R_equivalents 0.0614
_diffrn_reflns_av_sigmaI/netI 0.0555
_diffrn_reflns_limit_h_max 18
_diffrn_reflns_limit_h_min -18
_diffrn_reflns_limit_k_max 11
_diffrn_reflns_limit_k_min -11
_diffrn_reflns_limit_l_max 22
_diffrn_reflns_limit_l_min -23
_diffrn_reflns_number 19288
_diffrn_reflns_theta_full 24.81
_diffrn_reflns_theta_max 24.81
_diffrn_reflns_theta_min 1.71
_exptl_absorpt_coefficient_mu 1.435
_exptl_crystal_colour 'pale brown'
_exptl_crystal_density_diffrn 1.401
_exptl_crystal_density_method 'not measured'
_exptl_crystal_description block
_exptl_crystal_F_000 1408
_refine_diff_density_max 0.348
_refine_diff_density_min -0.254
_refine_diff_density_rms 0.060
_refine_ls_extinction_method none
_refine_ls_goodness_of_fit_ref 0.999
_refine_ls_hydrogen_treatment constr
_refine_ls_matrix_type full
_refine_ls_number_parameters 391
_refine_ls_number_reflns 5445
_refine_ls_number_restraints 0
_refine_ls_restrained_S_all 0.999
_refine_ls_R_factor_all 0.0501
_refine_ls_R_factor_gt 0.0320
_refine_ls_shift/su_max 0.001
_refine_ls_shift/su_mean 0.000
_refine_ls_structure_factor_coef Fsqd
_refine_ls_weighting_details 'calc w=1/[\s^2^(Fo^2^)+(0.0237P)^2^+0.0000P] where P=(Fo^2^+2Fc^2^)/3'
_refine_ls_weighting_scheme calc
_refine_ls_wR_factor_gt 0.0614
_refine_ls_wR_factor_ref 0.0643
_reflns_number_gt 4118
_reflns_number_total 5445
_reflns_threshold_expression >2sigma(I)
_cod_data_source_file om0600893si20060127_063731.cif
_cod_data_source_block lp120
_cod_depositor_comments
;
The following automatic conversions were performed:

'_symmetry_cell_setting' value 'Monoclinic' changed to 'monoclinic'
according to /home/saulius/struct/CIF-dictionaries/cif_core.dic
dictionary named 'cif_core.dic' version 2.4.1 from 2010-06-29.

Automatic conversion script
Id: cif_fix_values 1715 2011-07-08 13:25:40Z adriana 
;
_cod_original_cell_volume 3200(1)
_cod_original_sg_symbol_H-M P21/n
_cod_database_code 4075174

loop_
_symmetry_equiv_pos_as_xyz
'x, y, z'
'-x+1/2, y+1/2, -z+1/2'
'-x, -y, -z'
'x-1/2, -y-1/2, z-1/2'

loop_
_atom_site_label
_atom_site_type_symbol
_atom_site_fract_x
_atom_site_fract_y
_atom_site_fract_z
_atom_site_U_iso_or_equiv
_atom_site_adp_type
_atom_site_occupancy
_atom_site_symmetry_multiplicity
_atom_site_calc_flag
_atom_site_refinement_flags
Fe1 Fe 0.99428(3) 1.01167(4) 0.24892(2) 0.02345(10) Uani 1 1 d .
Ge1 Ge 0.935858(17) 0.79559(3) 0.237732(14) 0.01869(8) Uani 1 1 d .
N1 N 0.96878(13) 0.6588(2) 0.17697(10) 0.0182(5) Uani 1 1 d .
N2 N 0.93715(13) 0.6677(2) 0.31064(10) 0.0188(5) Uani 1 1 d .
O1 O 0.82213(10) 0.79615(17) 0.21117(8) 0.0192(4) Uani 1 1 d .
H1O H 0.8014 0.7215 0.2207 0.036(9) Uiso 1 1 calc R
O2 O 1.05874(14) 1.2870(2) 0.26887(13) 0.0501(6) Uani 1 1 d .
O3 O 0.82055(14) 1.1138(2) 0.23733(14) 0.0559(7) Uani 1 1 d .
O4 O 1.07818(17) 1.0177(2) 0.12800(12) 0.0485(6) Uani 1 1 d .
O5 O 1.09894(15) 0.9604(2) 0.37412(11) 0.0478(6) Uani 1 1 d .
C1 C 0.94952(18) 0.4344(3) 0.12572(14) 0.0274(7) Uani 1 1 d .
H1A H 1.0068 0.4411 0.1132 0.041 Uiso 1 1 calc R
H1B H 0.9090 0.4567 0.0876 0.041 Uiso 1 1 calc R
H1C H 0.9394 0.3418 0.1403 0.041 Uiso 1 1 calc R
C2 C 0.93935(16) 0.5318(2) 0.18105(13) 0.0205(6) Uani 1 1 d .
C3 C 0.90134(16) 0.4854(3) 0.23447(13) 0.0203(6) Uani 1 1 d .
H3A H 0.8671 0.4070 0.2275 0.024 Uiso 1 1 calc R
C4 C 0.90808(16) 0.5422(3) 0.29785(13) 0.0210(6) Uani 1 1 d .
C5 C 0.8842(2) 0.4525(3) 0.35235(15) 0.0319(7) Uani 1 1 d .
H5A H 0.8873 0.5043 0.3936 0.048 Uiso 1 1 calc R
H5B H 0.9229 0.3755 0.3580 0.048 Uiso 1 1 calc R
H5C H 0.8267 0.4193 0.3410 0.048 Uiso 1 1 calc R
C6 C 1.01039(16) 0.6990(3) 0.12042(12) 0.0203(6) Uani 1 1 d .
C7 C 1.09841(17) 0.6925(3) 0.12421(13) 0.0229(6) Uani 1 1 d .
C8 C 1.13604(19) 0.7331(3) 0.06933(15) 0.0291(7) Uani 1 1 d .
H8A H 1.1955 0.7280 0.0705 0.035 Uiso 1 1 calc R
C9 C 1.08908(19) 0.7808(3) 0.01302(14) 0.0294(7) Uani 1 1 d .
H9A H 1.1164 0.8105 -0.0235 0.035 Uiso 1 1 calc R
C10 C 1.00260(18) 0.7853(3) 0.00989(13) 0.0271(6) Uani 1 1 d .
H10A H 0.9708 0.8183 -0.0290 0.033 Uiso 1 1 calc R
C11 C 0.96119(18) 0.7426(2) 0.06239(14) 0.0239(6) Uani 1 1 d .
C12 C 1.15254(18) 0.6446(3) 0.18602(14) 0.0287(7) Uani 1 1 d .
H12A H 1.1166 0.6407 0.2231 0.034 Uiso 1 1 calc R
C13 C 1.1866(3) 0.5038(4) 0.1758(2) 0.0747(15) Uani 1 1 d .
H13A H 1.2248 0.4775 0.2147 0.112 Uiso 1 1 calc R
H13B H 1.2172 0.5036 0.1367 0.112 Uiso 1 1 calc R
H13C H 1.1399 0.4393 0.1694 0.112 Uiso 1 1 calc R
C14 C 1.2246(2) 0.7396(4) 0.2053(2) 0.0606(12) Uani 1 1 d .
H14A H 1.2570 0.7072 0.2459 0.091 Uiso 1 1 calc R
H14B H 1.2027 0.8304 0.2127 0.091 Uiso 1 1 calc R
H14C H 1.2612 0.7433 0.1698 0.091 Uiso 1 1 calc R
C15 C 0.86552(17) 0.7444(3) 0.05512(14) 0.0249(6) Uani 1 1 d .
H15A H 0.8462 0.6989 0.0946 0.030 Uiso 1 1 calc R
C16 C 0.83227(19) 0.8903(3) 0.05234(16) 0.0338(7) Uani 1 1 d .
H16A H 0.8566 0.9398 0.0916 0.051 Uiso 1 1 calc R
H16B H 0.7709 0.8892 0.0510 0.051 Uiso 1 1 calc R
H16C H 0.8481 0.9350 0.0126 0.051 Uiso 1 1 calc R
C17 C 0.82960(19) 0.6659(3) -0.00695(14) 0.0330(7) Uani 1 1 d .
H17A H 0.8516 0.5731 -0.0047 0.050 Uiso 1 1 calc R
H17B H 0.8462 0.7109 -0.0463 0.050 Uiso 1 1 calc R
H17C H 0.7681 0.6635 -0.0093 0.050 Uiso 1 1 calc R
C18 C 0.96484(16) 0.7095(3) 0.37836(12) 0.0207(6) Uani 1 1 d .
C19 C 0.91487(17) 0.7994(3) 0.41003(13) 0.0242(6) Uani 1 1 d .
C20 C 0.94505(18) 0.8423(3) 0.47357(14) 0.0273(6) Uani 1 1 d .
H20A H 0.9123 0.9028 0.4964 0.033 Uiso 1 1 calc R
C21 C 1.02180(18) 0.7983(3) 0.50376(13) 0.0300(7) Uani 1 1 d .
H21A H 1.0420 0.8305 0.5465 0.036 Uiso 1 1 calc R
C22 C 1.06887(17) 0.7084(3) 0.47233(13) 0.0285(6) Uani 1 1 d .
H22A H 1.1210 0.6776 0.4942 0.034 Uiso 1 1 calc R
C23 C 1.04210(17) 0.6610(3) 0.40889(13) 0.0247(6) Uani 1 1 d .
C24 C 0.82734(17) 0.8407(3) 0.38091(14) 0.0270(7) Uani 1 1 d .
H24A H 0.8226 0.8239 0.3322 0.032 Uiso 1 1 calc R
C25 C 0.7624(2) 0.7523(4) 0.4097(2) 0.0551(10) Uani 1 1 d .
H25A H 0.7060 0.7759 0.3891 0.083 Uiso 1 1 calc R
H25B H 0.7656 0.7673 0.4575 0.083 Uiso 1 1 calc R
H25C H 0.7738 0.6568 0.4012 0.083 Uiso 1 1 calc R
C26 C 0.8091(2) 0.9899(3) 0.39158(18) 0.0461(9) Uani 1 1 d .
H26A H 0.7546 1.0136 0.3675 0.069 Uiso 1 1 calc R
H26B H 0.8533 1.0452 0.3753 0.069 Uiso 1 1 calc R
H26C H 0.8077 1.0071 0.4388 0.069 Uiso 1 1 calc R
C27 C 1.09828(18) 0.5632(3) 0.37665(15) 0.0288(7) Uani 1 1 d .
H27A H 1.0690 0.5373 0.3325 0.035 Uiso 1 1 calc R
C28 C 1.18210(19) 0.6286(4) 0.36613(17) 0.0418(8) Uani 1 1 d .
H28A H 1.1718 0.7120 0.3404 0.063 Uiso 1 1 calc R
H28B H 1.2151 0.5658 0.3422 0.063 Uiso 1 1 calc R
H28C H 1.2132 0.6502 0.4090 0.063 Uiso 1 1 calc R
C29 C 1.1139(2) 0.4335(3) 0.41801(18) 0.0490(9) Uani 1 1 d .
H29A H 1.1472 0.3698 0.3948 0.074 Uiso 1 1 calc R
H29B H 1.0600 0.3919 0.4247 0.074 Uiso 1 1 calc R
H29C H 1.1447 0.4562 0.4609 0.074 Uiso 1 1 calc R
C30 C 1.03264(18) 1.1792(3) 0.26088(15) 0.0327(7) Uani 1 1 d .
C31 C 1.05577(19) 0.9706(3) 0.32551(16) 0.0308(7) Uani 1 1 d .
C32 C 1.0441(2) 1.0041(3) 0.17432(16) 0.0326(7) Uani 1 1 d .
C33 C 0.8881(2) 1.0690(3) 0.24167(17) 0.0372(8) Uani 1 1 d .

loop_
_atom_site_aniso_label
_atom_site_aniso_U_11
_atom_site_aniso_U_22
_atom_site_aniso_U_33
_atom_site_aniso_U_23
_atom_site_aniso_U_13
_atom_site_aniso_U_12
Fe1 0.0256(2) 0.01830(19) 0.0258(2) -0.00192(16) -0.00003(18) 0.00063(16)
Ge1 0.02003(14) 0.01805(13) 0.01770(14) -0.00037(12) 0.00081(11) 0.00108(12)
N1 0.0190(11) 0.0178(11) 0.0176(12) -0.0009(8) 0.0015(10) -0.0027(9)
N2 0.0183(11) 0.0222(11) 0.0159(11) -0.0013(9) 0.0016(10) 0.0005(9)
O1 0.0241(9) 0.0166(9) 0.0170(9) 0.0016(8) 0.0032(8) 0.0004(8)
O2 0.0409(13) 0.0219(11) 0.0830(18) -0.0078(12) -0.0127(12) -0.0024(10)
O3 0.0332(13) 0.0368(13) 0.095(2) -0.0058(13) -0.0047(14) 0.0114(11)
O4 0.0798(19) 0.0344(12) 0.0349(14) 0.0013(10) 0.0221(14) -0.0147(12)
O5 0.0451(14) 0.0562(15) 0.0378(14) 0.0121(11) -0.0140(12) -0.0203(11)
C1 0.0281(15) 0.0232(14) 0.0313(17) -0.0067(12) 0.0045(14) -0.0053(12)
C2 0.0161(13) 0.0219(14) 0.0226(15) 0.0002(11) -0.0018(12) 0.0007(11)
C3 0.0151(13) 0.0199(13) 0.0259(15) -0.0004(11) 0.0016(12) -0.0047(10)
C4 0.0155(13) 0.0243(14) 0.0234(15) 0.0012(11) 0.0026(12) -0.0001(11)
C5 0.0355(17) 0.0331(15) 0.0276(17) 0.0052(13) 0.0061(14) -0.0061(13)
C6 0.0245(14) 0.0182(12) 0.0186(13) -0.0021(12) 0.0045(11) -0.0040(12)
C7 0.0244(14) 0.0240(13) 0.0209(14) -0.0030(12) 0.0047(12) -0.0016(12)
C8 0.0264(15) 0.0317(15) 0.0305(17) -0.0040(12) 0.0085(14) -0.0029(12)
C9 0.0362(17) 0.0302(15) 0.0240(16) -0.0002(13) 0.0131(14) -0.0060(13)
C10 0.0346(16) 0.0272(14) 0.0195(14) 0.0027(12) 0.0022(13) 0.0000(13)
C11 0.0279(15) 0.0211(13) 0.0225(15) -0.0039(11) 0.0017(13) -0.0004(11)
C12 0.0209(15) 0.0412(16) 0.0242(15) 0.0002(13) 0.0034(13) -0.0013(13)
C13 0.100(4) 0.044(2) 0.069(3) 0.000(2) -0.040(3) 0.022(2)
C14 0.056(2) 0.061(2) 0.058(2) 0.0168(19) -0.026(2) -0.0273(19)
C15 0.0278(15) 0.0292(14) 0.0176(14) 0.0023(11) 0.0027(13) -0.0035(12)
C16 0.0313(16) 0.0347(16) 0.0343(18) 0.0014(13) -0.0007(15) 0.0064(13)
C17 0.0346(17) 0.0363(17) 0.0260(16) -0.0010(13) -0.0061(14) -0.0043(13)
C18 0.0235(14) 0.0225(13) 0.0163(13) 0.0020(12) 0.0036(11) -0.0023(12)
C19 0.0248(14) 0.0272(13) 0.0213(14) -0.0001(12) 0.0058(12) -0.0017(12)
C20 0.0316(16) 0.0301(15) 0.0213(15) -0.0018(12) 0.0074(13) 0.0005(12)
C21 0.0348(16) 0.0343(15) 0.0201(14) -0.0039(14) -0.0002(13) -0.0062(14)
C22 0.0252(14) 0.0387(16) 0.0207(14) 0.0051(14) -0.0012(12) -0.0006(14)
C23 0.0246(15) 0.0265(14) 0.0226(15) 0.0037(11) 0.0014(13) -0.0020(11)
C24 0.0212(14) 0.0363(15) 0.0236(15) -0.0051(12) 0.0029(13) 0.0061(12)
C25 0.0284(18) 0.069(2) 0.069(3) 0.020(2) 0.0112(19) 0.0033(16)
C26 0.0398(19) 0.0432(18) 0.053(2) -0.0097(17) -0.0046(17) 0.0158(16)
C27 0.0246(15) 0.0350(16) 0.0262(16) 0.0001(13) 0.0001(13) 0.0073(13)
C28 0.0281(17) 0.062(2) 0.0352(19) -0.0084(16) 0.0028(15) 0.0050(16)
C29 0.052(2) 0.045(2) 0.052(2) 0.0102(17) 0.0140(19) 0.0200(17)
C30 0.0278(15) 0.0288(17) 0.0402(18) -0.0002(13) -0.0028(14) 0.0086(13)
C31 0.0309(16) 0.0272(15) 0.0350(18) -0.0024(13) 0.0065(15) -0.0082(13)
C32 0.050(2) 0.0176(14) 0.0294(18) 0.0005(13) -0.0005(16) -0.0058(14)
C33 0.0362(19) 0.0216(15) 0.053(2) -0.0056(14) -0.0010(16) -0.0008(14)

loop_
_atom_type_symbol
_atom_type_description
_atom_type_scat_dispersion_real
_atom_type_scat_dispersion_imag
_atom_type_scat_source
C C 0.0033 0.0016 'International Tables Vol C Tables 4.2.6.8 and 6.1.1.4'
H H 0.0000 0.0000 'International Tables Vol C Tables 4.2.6.8 and 6.1.1.4'
N N 0.0061 0.0033 'International Tables Vol C Tables 4.2.6.8 and 6.1.1.4'
O O 0.0106 0.0060 'International Tables Vol C Tables 4.2.6.8 and 6.1.1.4'
Fe Fe 0.3463 0.8444 'International Tables Vol C Tables 4.2.6.8 and 6.1.1.4'
Ge Ge 0.1547 1.8001 'International Tables Vol C Tables 4.2.6.8 and 6.1.1.4'

loop_
_geom_angle_atom_site_label_1
_geom_angle_atom_site_label_2
_geom_angle_atom_site_label_3
_geom_angle
C30 Fe1 C33 91.57(13)
C30 Fe1 C32 88.60(14)
C33 Fe1 C32 116.93(15)
C30 Fe1 C31 86.77(13)
C33 Fe1 C31 124.66(15)
C32 Fe1 C31 118.32(14)
C30 Fe1 Ge1 175.79(11)
C33 Fe1 Ge1 85.08(9)
C32 Fe1 Ge1 95.18(9)
C31 Fe1 Ge1 93.03(9)
O1 Ge1 N1 98.30(8)
O1 Ge1 N2 98.75(8)
N1 Ge1 N2 93.15(8)
O1 Ge1 Fe1 113.51(6)
N1 Ge1 Fe1 124.32(6)
N2 Ge1 Fe1 123.29(6)
C2 N1 C6 120.0(2)
C2 N1 Ge1 119.09(19)
C6 N1 Ge1 119.81(15)
C4 N2 C18 120.5(2)
C4 N2 Ge1 118.52(17)
C18 N2 Ge1 120.90(15)
N1 C2 C3 123.1(2)
N1 C2 C1 118.8(2)
C3 C2 C1 118.1(2)
C2 C3 C4 126.7(2)
N2 C4 C3 122.6(2)
N2 C4 C5 120.9(2)
C3 C4 C5 116.4(2)
C7 C6 C11 121.5(3)
C7 C6 N1 119.4(2)
C11 C6 N1 119.1(2)
C8 C7 C6 117.8(2)
C8 C7 C12 119.9(2)
C6 C7 C12 122.3(2)
C9 C8 C7 121.5(3)
C10 C9 C8 119.9(3)
C9 C10 C11 121.2(3)
C10 C11 C6 118.0(3)
C10 C11 C15 118.9(2)
C6 C11 C15 123.1(3)
C14 C12 C13 109.3(3)
C14 C12 C7 111.8(3)
C13 C12 C7 110.6(3)
C11 C15 C16 110.8(2)
C11 C15 C17 110.7(2)
C16 C15 C17 110.3(2)
C19 C18 C23 122.1(2)
C19 C18 N2 119.1(2)
C23 C18 N2 118.7(2)
C20 C19 C18 117.6(2)
C20 C19 C24 119.4(3)
C18 C19 C24 122.8(2)
C21 C20 C19 121.1(3)
C22 C21 C20 120.3(3)
C21 C22 C23 121.5(3)
C22 C23 C18 117.3(3)
C22 C23 C27 118.6(2)
C18 C23 C27 124.0(2)
C19 C24 C26 112.8(2)
C19 C24 C25 109.6(2)
C26 C24 C25 110.4(3)
C23 C27 C28 111.3(2)
C23 C27 C29 111.1(3)
C28 C27 C29 109.7(3)
O2 C30 Fe1 178.9(3)
O5 C31 Fe1 171.5(2)
O4 C32 Fe1 170.6(2)
O3 C33 Fe1 176.2(3)

loop_
_geom_bond_atom_site_label_1
_geom_bond_atom_site_label_2
_geom_bond_distance
Fe1 C30 1.772(3)
Fe1 C33 1.782(3)
Fe1 C32 1.795(4)
Fe1 C31 1.796(3)
Fe1 Ge1 2.3302(5)
Ge1 O1 1.8400(16)
Ge1 N1 1.945(2)
Ge1 N2 1.948(2)
N1 C2 1.345(3)
N1 C6 1.449(3)
N2 C4 1.338(3)
N2 C18 1.461(3)
O2 C30 1.148(3)
O3 C33 1.161(4)
O4 C32 1.150(4)
O5 C31 1.147(3)
C1 C2 1.505(4)
C2 C3 1.383(4)
C3 C4 1.401(4)
C4 C5 1.503(4)
C6 C7 1.404(4)
C6 C11 1.413(4)
C7 C8 1.388(4)
C7 C12 1.522(4)
C8 C9 1.382(4)
C9 C10 1.379(4)
C10 C11 1.386(4)
C11 C15 1.522(4)
C12 C14 1.505(4)
C12 C13 1.517(5)
C15 C16 1.534(4)
C15 C17 1.539(4)
C18 C19 1.400(4)
C18 C23 1.405(4)
C19 C20 1.396(4)
C19 C24 1.515(4)
C20 C21 1.381(4)
C21 C22 1.368(4)
C22 C23 1.397(4)
C23 C27 1.518(4)
C24 C26 1.523(4)
C24 C25 1.524(4)
C27 C28 1.526(4)
C27 C29 1.538(4)
